data_2233572
loop_
_publ_author_name
'Jasinski, Jerry P.'
'Guild, Curtis J.'
'Dayananda, A. S.'
'Yathirajan, H. S.'
'Ramesha, A. R.'

_publ_section_title
;
 Redetermination of loperamide monohydrate
;
_journal_coeditor_code LX2225
_journal_issue 2
_journal_name_full 'Acta Crystallographica Section E'
_journal_page_first o539
_journal_page_last o540
_journal_paper_doi 10.1107/S1600536812003091
_journal_volume 68
_journal_year 2012
_chemical_formula_iupac 'C29 H33 Cl N2 O2, H2 O'
_chemical_formula_moiety 'C29 H33 Cl N2 O2, H2 O'
_chemical_formula_sum 'C29 H35 Cl N2 O3'
_chemical_formula_weight 495.04
_chemical_name_common 'loperamide monohydrate'
_chemical_name_systematic
;
4-[4-(4-chlorophenyl)-4-hydroxypiperidin-1-yl]-<i>N</i>,<i>N</i>-dimethyl-
2,2-diphenylbutanamide monohydrate
;
_space_group_IT_number 61
_symmetry_cell_setting orthorhombic
_symmetry_space_group_name_Hall '-P 2ac 2ab'
_symmetry_space_group_name_H-M 'P b c a'
_atom_sites_solution_hydrogens difmap
_atom_sites_solution_primary direct
_atom_sites_solution_secondary difmap
_cell_angle_alpha 90.00
_cell_angle_beta 90.00
_cell_angle_gamma 90.00
_cell_formula_units_Z 8
_cell_length_a 16.7869(4)
_cell_length_b 15.1506(6)
_cell_length_c 20.6617(6)
_cell_measurement_reflns_used 15584
_cell_measurement_temperature 170(2)
_cell_measurement_theta_max 32.3408
_cell_measurement_theta_min 3.1043
_cell_volume 5254.9(3)
_computing_cell_refinement '<i>CrysAlis PRO</i> (Oxford Diffraction, 2010)'
_computing_data_collection '<i>CrysAlis PRO</i> (Oxford Diffraction, 2010)'
_computing_data_reduction '<i>CrysAlis RED</i> (Oxford Diffraction, 2010)'
_computing_molecular_graphics '<i>SHELXTL</i> (Sheldrick, 2008) and <i>DIAMOND</i> (Brandenburg, 1998)'
_computing_publication_material '<i>SHELXTL</i> (Sheldrick, 2008)'
_computing_structure_refinement '<i>SHELXL97</i> (Sheldrick, 2008)'
_computing_structure_solution '<i>SHELXS97</i> (Sheldrick, 2008)'
_diffrn_ambient_temperature 170(2)
_diffrn_detector_area_resol_mean 16.1500
_diffrn_measured_fraction_theta_full 0.998
_diffrn_measured_fraction_theta_max 0.998
_diffrn_measurement_device_type 'Oxford Diffraction Xcalibur Eos Gemini'
_diffrn_measurement_method '\w scans'
_diffrn_radiation_monochromator graphite
_diffrn_radiation_source 'Enhance (Mo) X-ray Source'
_diffrn_radiation_type MoK\a
_diffrn_radiation_wavelength 0.71073
_diffrn_reflns_av_R_equivalents 0.0325
_diffrn_reflns_av_sigmaI/netI 0.0183
_diffrn_reflns_limit_h_max 22
_diffrn_reflns_limit_h_min -22
_diffrn_reflns_limit_k_max 19
_diffrn_reflns_limit_k_min -19
_diffrn_reflns_limit_l_max 27
_diffrn_reflns_limit_l_min -27
_diffrn_reflns_number 48373
_diffrn_reflns_theta_full 25.00
_diffrn_reflns_theta_max 27.88
_diffrn_reflns_theta_min 3.11
_exptl_absorpt_coefficient_mu 0.178
_exptl_absorpt_correction_T_max 1.00000
_exptl_absorpt_correction_T_min 0.98943
_exptl_absorpt_correction_type multi-scan
_exptl_absorpt_process_details
;
(<i>CrysAlis RED</i>; Oxford Diffraction, 2010)
;
_exptl_crystal_colour colorless
_exptl_crystal_density_diffrn 1.251
_exptl_crystal_density_method 'not measured'
_exptl_crystal_description chunk
_exptl_crystal_F_000 2112
_exptl_crystal_size_max 0.45
_exptl_crystal_size_mid 0.30
_exptl_crystal_size_min 0.20
_refine_diff_density_max 0.265
_refine_diff_density_min -0.293
_refine_ls_extinction_method none
_refine_ls_goodness_of_fit_ref 1.039
_refine_ls_hydrogen_treatment mixed
_refine_ls_matrix_type full
_refine_ls_number_parameters 330
_refine_ls_number_reflns 6247
_refine_ls_number_restraints 4
_refine_ls_restrained_S_all 1.039
_refine_ls_R_factor_all 0.0548
_refine_ls_R_factor_gt 0.0439
_refine_ls_shift/su_max 0.001
_refine_ls_shift/su_mean 0.000
_refine_ls_structure_factor_coef Fsqd
_refine_ls_weighting_details 'calc w=1/[\s^2^(Fo^2^)+(0.0415P)^2^+2.2656P] where P=(Fo^2^+2Fc^2^)/3'
_refine_ls_weighting_scheme calc
_refine_ls_wR_factor_gt 0.1008
_refine_ls_wR_factor_ref 0.1069
_reflns_number_gt 5231
_reflns_number_total 6247
_reflns_threshold_expression I>2\s(I)
_cod_data_source_file lx2225.cif
_cod_data_source_block I
_cod_database_code 2233572
_cod_database_fobs_code 2233572

loop_
_symmetry_equiv_pos_as_xyz
'x, y, z'
'-x+1/2, -y, z+1/2'
'x+1/2, -y+1/2, -z'
'-x, y+1/2, -z+1/2'
'-x, -y, -z'
'x-1/2, y, -z-1/2'
'-x-1/2, y-1/2, z'
'x, -y-1/2, z-1/2'

loop_
_atom_site_type_symbol
_atom_site_label
_atom_site_fract_x
_atom_site_fract_y
_atom_site_fract_z
_atom_site_U_iso_or_equiv
_atom_site_adp_type
_atom_site_calc_flag
_atom_site_refinement_flags
_atom_site_occupancy
_atom_site_symmetry_multiplicity
Cl Cl1 1.17722(2) 0.58038(4) 0.26920(2) 0.06055(15) Uani d . 1 2
N N1 0.47942(7) 0.28878(9) 0.58732(6) 0.0379(3) Uani d . 1 2
N N2 0.74378(6) 0.48771(7) 0.48602(5) 0.0261(2) Uani d . 1 2
O O1 0.56971(7) 0.30669(7) 0.50943(5) 0.0394(3) Uani d . 1 2
O O2 0.85002(6) 0.68017(7) 0.44131(5) 0.0367(2) Uani d D 1 2
H H2O 0.8828(11) 0.7037(13) 0.4658(9) 0.059(6) Uiso d D 1 2
O O1W 0.75307(10) 0.33121(10) 0.40445(7) 0.0636(4) Uani d D 1 2
H H1W 0.7543(17) 0.3701(14) 0.4371(11) 0.101(9) Uiso d D 1 2
H H2W 0.7248(16) 0.2875(14) 0.4215(13) 0.114(11) Uiso d D 1 2
C C1 1.09073(8) 0.58308(12) 0.31591(7) 0.0390(4) Uani d . 1 2
C C2 1.06820(9) 0.66035(11) 0.34473(8) 0.0435(4) Uani d . 1 2
H H2 1.0998 0.7104 0.3408 0.052 Uiso calc R 1 2
C C3 0.99766(9) 0.66366(10) 0.37999(8) 0.0369(3) Uani d . 1 2
H H3 0.9822 0.7165 0.3992 0.044 Uiso calc R 1 2
C C4 0.95013(8) 0.58960(9) 0.38694(6) 0.0288(3) Uani d . 1 2
C C5 0.97593(9) 0.51173(11) 0.35815(8) 0.0417(4) Uani d . 1 2
H H5 0.9455 0.4609 0.3630 0.050 Uiso calc R 1 2
C C6 1.04572(10) 0.50782(12) 0.32247(8) 0.0454(4) Uani d . 1 2
H H6 1.0618 0.4552 0.3033 0.054 Uiso calc R 1 2
C C7 0.87288(8) 0.59170(9) 0.42628(6) 0.0269(3) Uani d . 1 2
C C8 0.80218(8) 0.55421(10) 0.38837(6) 0.0303(3) Uani d . 1 2
H H8A 0.7906 0.5926 0.3520 0.036 Uiso calc R 1 2
H H8B 0.8163 0.4966 0.3714 0.036 Uiso calc R 1 2
C C9 0.72810(8) 0.54558(10) 0.43032(6) 0.0305(3) Uani d . 1 2
H H9A 0.7120 0.6035 0.4456 0.037 Uiso calc R 1 2
H H9B 0.6848 0.5214 0.4048 0.037 Uiso calc R 1 2
C C10 0.80641(9) 0.52790(11) 0.52601(6) 0.0335(3) Uani d . 1 2
H H10A 0.8157 0.4914 0.5638 0.040 Uiso calc R 1 2
H H10B 0.7888 0.5854 0.5408 0.040 Uiso calc R 1 2
C C11 0.88357(8) 0.53792(10) 0.48847(6) 0.0326(3) Uani d . 1 2
H H11A 0.9038 0.4798 0.4775 0.039 Uiso calc R 1 2
H H11B 0.9228 0.5667 0.5157 0.039 Uiso calc R 1 2
C C12 0.67039(8) 0.47411(9) 0.52392(7) 0.0298(3) Uani d . 1 2
H H12A 0.6268 0.4596 0.4950 0.036 Uiso calc R 1 2
H H12B 0.6568 0.5282 0.5465 0.036 Uiso calc R 1 2
C C13 0.68173(8) 0.39967(9) 0.57288(6) 0.0287(3) Uani d . 1 2
H H13A 0.7225 0.4176 0.6035 0.034 Uiso calc R 1 2
H H13B 0.7017 0.3483 0.5500 0.034 Uiso calc R 1 2
C C14 0.60632(7) 0.37140(8) 0.61187(6) 0.0246(3) Uani d . 1 2
C C15 0.57026(8) 0.45613(8) 0.63995(6) 0.0256(3) Uani d . 1 2
C C16 0.49950(9) 0.49212(10) 0.61733(7) 0.0354(3) Uani d . 1 2
H H16 0.4701 0.4617 0.5863 0.042 Uiso calc R 1 2
C C17 0.47176(10) 0.57271(11) 0.64016(8) 0.0428(4) Uani d . 1 2
H H17 0.4241 0.5956 0.6246 0.051 Uiso calc R 1 2
C C18 0.51458(10) 0.61866(10) 0.68566(8) 0.0403(4) Uani d . 1 2
H H18 0.4953 0.6718 0.7018 0.048 Uiso calc R 1 2
C C19 0.58649(9) 0.58545(10) 0.70730(8) 0.0371(3) Uani d . 1 2
H H19 0.6165 0.6172 0.7371 0.044 Uiso calc R 1 2
C C20 0.61395(8) 0.50510(9) 0.68474(7) 0.0307(3) Uani d . 1 2
H H20 0.6624 0.4833 0.6997 0.037 Uiso calc R 1 2
C C21 0.63539(8) 0.30328(9) 0.66256(6) 0.0260(3) Uani d . 1 2
C C22 0.67485(10) 0.22848(10) 0.63995(7) 0.0363(3) Uani d . 1 2
H H22 0.6805 0.2201 0.5956 0.044 Uiso calc R 1 2
C C23 0.70578(11) 0.16645(11) 0.68201(8) 0.0437(4) Uani d . 1 2
H H23 0.7320 0.1171 0.6658 0.052 Uiso calc R 1 2
C C24 0.69791(10) 0.17757(10) 0.74803(8) 0.0394(3) Uani d . 1 2
H H24 0.7197 0.1367 0.7765 0.047 Uiso calc R 1 2
C C25 0.65740(9) 0.24984(10) 0.77106(7) 0.0345(3) Uani d . 1 2
H H25 0.6511 0.2572 0.8155 0.041 Uiso calc R 1 2
C C26 0.62582(8) 0.31198(9) 0.72898(6) 0.0300(3) Uani d . 1 2
H H26 0.5979 0.3600 0.7454 0.036 Uiso calc R 1 2
C C27 0.54922(8) 0.32055(9) 0.56588(6) 0.0289(3) Uani d . 1 2
C C28 0.43120(11) 0.23911(14) 0.54098(10) 0.0598(5) Uani d . 1 2
H H28A 0.4215 0.2748 0.5034 0.090 Uiso calc R 1 2
H H28B 0.3813 0.2234 0.5606 0.090 Uiso calc R 1 2
H H28C 0.4591 0.1865 0.5285 0.090 Uiso calc R 1 2
C C29 0.44931(10) 0.29174(13) 0.65343(9) 0.0502(4) Uani d . 1 2
H H29A 0.4573 0.2354 0.6737 0.075 Uiso calc R 1 2
H H29B 0.3935 0.3053 0.6528 0.075 Uiso calc R 1 2
H H29C 0.4773 0.3364 0.6773 0.075 Uiso calc R 1 2

loop_
_atom_site_aniso_label
_atom_site_aniso_U_11
_atom_site_aniso_U_22
_atom_site_aniso_U_33
_atom_site_aniso_U_12
_atom_site_aniso_U_13
_atom_site_aniso_U_23
Cl1 0.0316(2) 0.0921(4) 0.0580(3) 0.0086(2) 0.01224(18) 0.0166(2)
N1 0.0325(6) 0.0378(7) 0.0433(7) -0.0056(5) 0.0020(5) -0.0085(6)
N2 0.0259(5) 0.0302(6) 0.0222(5) -0.0031(4) 0.0004(4) 0.0026(4)
O1 0.0500(6) 0.0377(6) 0.0304(5) -0.0004(5) 0.0027(5) -0.0083(4)
O2 0.0356(5) 0.0290(5) 0.0454(6) -0.0024(4) 0.0008(5) -0.0055(5)
O1W 0.0782(10) 0.0581(9) 0.0545(8) -0.0109(8) 0.0067(7) -0.0136(7)
C1 0.0258(7) 0.0588(10) 0.0326(7) 0.0022(7) 0.0012(6) 0.0100(7)
C2 0.0328(8) 0.0425(9) 0.0551(10) -0.0067(7) 0.0044(7) 0.0118(7)
C3 0.0348(7) 0.0325(8) 0.0433(8) -0.0040(6) 0.0021(6) 0.0036(6)
C4 0.0292(6) 0.0325(7) 0.0247(6) -0.0029(5) -0.0019(5) 0.0021(5)
C5 0.0376(8) 0.0384(8) 0.0491(9) -0.0082(7) 0.0070(7) -0.0096(7)
C6 0.0379(8) 0.0505(10) 0.0478(9) 0.0008(7) 0.0060(7) -0.0130(8)
C7 0.0281(6) 0.0262(6) 0.0264(6) -0.0038(5) 0.0007(5) -0.0002(5)
C8 0.0325(7) 0.0359(7) 0.0226(6) -0.0066(6) -0.0026(5) 0.0036(5)
C9 0.0287(7) 0.0345(7) 0.0282(6) -0.0031(6) -0.0035(5) 0.0058(6)
C10 0.0352(7) 0.0433(8) 0.0221(6) -0.0091(6) -0.0025(5) 0.0014(6)
C11 0.0293(7) 0.0406(8) 0.0280(6) -0.0061(6) -0.0050(5) 0.0047(6)
C12 0.0272(6) 0.0314(7) 0.0309(7) 0.0015(5) 0.0046(5) 0.0038(5)
C13 0.0269(6) 0.0313(7) 0.0280(6) 0.0026(5) 0.0060(5) 0.0035(5)
C14 0.0252(6) 0.0237(6) 0.0249(6) 0.0019(5) 0.0032(5) 0.0000(5)
C15 0.0260(6) 0.0238(6) 0.0269(6) 0.0008(5) 0.0048(5) 0.0014(5)
C16 0.0337(7) 0.0324(7) 0.0400(8) 0.0046(6) -0.0053(6) -0.0037(6)
C17 0.0365(8) 0.0348(8) 0.0571(10) 0.0116(7) -0.0044(7) -0.0015(7)
C18 0.0440(8) 0.0253(7) 0.0515(9) 0.0068(6) 0.0079(7) -0.0037(6)
C19 0.0392(8) 0.0293(7) 0.0427(8) -0.0036(6) 0.0002(6) -0.0069(6)
C20 0.0275(6) 0.0283(7) 0.0363(7) 0.0003(5) 0.0008(5) -0.0009(6)
C21 0.0261(6) 0.0241(6) 0.0277(6) -0.0002(5) 0.0018(5) 0.0005(5)
C22 0.0482(8) 0.0329(8) 0.0280(7) 0.0101(6) 0.0012(6) -0.0027(6)
C23 0.0559(10) 0.0341(8) 0.0411(8) 0.0172(7) -0.0005(7) -0.0005(7)
C24 0.0463(8) 0.0352(8) 0.0369(7) 0.0051(7) -0.0063(7) 0.0078(6)
C25 0.0403(8) 0.0370(8) 0.0263(6) -0.0042(6) 0.0009(6) 0.0034(6)
C26 0.0335(7) 0.0266(7) 0.0299(7) -0.0005(6) 0.0066(5) -0.0011(5)
C27 0.0326(7) 0.0238(6) 0.0302(7) 0.0043(5) -0.0001(5) -0.0019(5)
C28 0.0468(10) 0.0601(12) 0.0723(12) -0.0139(9) -0.0054(9) -0.0236(10)
C29 0.0404(9) 0.0603(11) 0.0500(10) -0.0135(8) 0.0127(7) -0.0020(8)

loop_
_atom_type_symbol
_atom_type_description
_atom_type_scat_dispersion_real
_atom_type_scat_dispersion_imag
_atom_type_scat_source
C C 0.0033 0.0016 'International Tables Vol C Tables 4.2.6.8 and 6.1.1.4'
H H 0.0000 0.0000 'International Tables Vol C Tables 4.2.6.8 and 6.1.1.4'
N N 0.0061 0.0033 'International Tables Vol C Tables 4.2.6.8 and 6.1.1.4'
O O 0.0106 0.0060 'International Tables Vol C Tables 4.2.6.8 and 6.1.1.4'
Cl Cl 0.1484 0.1585 'International Tables Vol C Tables 4.2.6.8 and 6.1.1.4'

loop_
_geom_angle_atom_site_label_1
_geom_angle_atom_site_label_2
_geom_angle_atom_site_label_3
_geom_angle
C27 N1 C29 126.97(13)
C27 N1 C28 116.86(13)
C29 N1 C28 115.94(14)
C10 N2 C9 108.73(11)
C10 N2 C12 110.93(10)
C9 N2 C12 110.46(10)
C7 O2 H2O 111.0(15)
H1W O1W H2W 101.9(19)
C2 C1 C6 121.03(14)
C2 C1 Cl1 119.44(13)
C6 C1 Cl1 119.52(13)
C1 C2 C3 119.64(15)
C1 C2 H2 120.2
C3 C2 H2 120.2
C4 C3 C2 121.05(15)
C4 C3 H3 119.5
C2 C3 H3 119.5
C3 C4 C5 117.63(13)
C3 C4 C7 121.77(13)
C5 C4 C7 120.58(12)
C6 C5 C4 121.82(15)
C6 C5 H5 119.1
C4 C5 H5 119.1
C1 C6 C5 118.80(16)
C1 C6 H6 120.6
C5 C6 H6 120.6
O2 C7 C4 111.26(11)
O2 C7 C8 104.54(11)
C4 C7 C8 112.17(11)
O2 C7 C11 110.37(11)
C4 C7 C11 109.57(11)
C8 C7 C11 108.81(11)
C9 C8 C7 111.97(11)
C9 C8 H8A 109.2
C7 C8 H8A 109.2
C9 C8 H8B 109.2
C7 C8 H8B 109.2
H8A C8 H8B 107.9
N2 C9 C8 110.54(11)
N2 C9 H9A 109.5
C8 C9 H9A 109.5
N2 C9 H9B 109.5
C8 C9 H9B 109.5
H9A C9 H9B 108.1
N2 C10 C11 111.40(11)
N2 C10 H10A 109.3
C11 C10 H10A 109.3
N2 C10 H10B 109.3
C11 C10 H10B 109.3
H10A C10 H10B 108.0
C10 C11 C7 112.46(11)
C10 C11 H11A 109.1
C7 C11 H11A 109.1
C10 C11 H11B 109.1
C7 C11 H11B 109.1
H11A C11 H11B 107.8
N2 C12 C13 110.54(11)
N2 C12 H12A 109.5
C13 C12 H12A 109.5
N2 C12 H12B 109.5
C13 C12 H12B 109.5
H12A C12 H12B 108.1
C12 C13 C14 116.33(11)
C12 C13 H13A 108.2
C14 C13 H13A 108.2
C12 C13 H13B 108.2
C14 C13 H13B 108.2
H13A C13 H13B 107.4
C15 C14 C21 115.23(10)
C15 C14 C27 113.76(10)
C21 C14 C27 106.10(10)
C15 C14 C13 106.61(10)
C21 C14 C13 106.04(10)
C27 C14 C13 108.71(10)
C16 C15 C20 117.68(12)
C16 C15 C14 122.64(12)
C20 C15 C14 119.27(11)
C15 C16 C17 121.18(14)
C15 C16 H16 119.4
C17 C16 H16 119.4
C18 C17 C16 120.17(14)
C18 C17 H17 119.9
C16 C17 H17 119.9
C17 C18 C19 119.61(14)
C17 C18 H18 120.2
C19 C18 H18 120.2
C18 C19 C20 120.19(14)
C18 C19 H19 119.9
C20 C19 H19 119.9
C19 C20 C15 121.11(13)
C19 C20 H20 119.4
C15 C20 H20 119.4
C26 C21 C22 117.64(12)
C26 C21 C14 124.66(12)
C22 C21 C14 117.70(11)
C23 C22 C21 121.41(13)
C23 C22 H22 119.3
C21 C22 H22 119.3
C24 C23 C22 120.18(14)
C24 C23 H23 119.9
C22 C23 H23 119.9
C25 C24 C23 119.12(14)
C25 C24 H24 120.4
C23 C24 H24 120.4
C24 C25 C26 120.86(13)
C24 C25 H25 119.6
C26 C25 H25 119.6
C25 C26 C21 120.74(13)
C25 C26 H26 119.6
C21 C26 H26 119.6
O1 C27 N1 119.63(13)
O1 C27 C14 119.36(12)
N1 C27 C14 120.96(12)
N1 C28 H28A 109.5
N1 C28 H28B 109.5
H28A C28 H28B 109.5
N1 C28 H28C 109.5
H28A C28 H28C 109.5
H28B C28 H28C 109.5
N1 C29 H29A 109.5
N1 C29 H29B 109.5
H29A C29 H29B 109.5
N1 C29 H29C 109.5
H29A C29 H29C 109.5
H29B C29 H29C 109.5

loop_
_geom_bond_atom_site_label_1
_geom_bond_atom_site_label_2
_geom_bond_distance
Cl1 C1 1.7440(15)
N1 C27 1.3419(18)
N1 C29 1.457(2)
N1 C28 1.462(2)
N2 C10 1.4693(17)
N2 C9 1.4705(16)
N2 C12 1.4743(16)
O1 C27 1.2340(16)
O2 C7 1.4284(17)
O2 H2O 0.827(15)
O1W H1W 0.896(16)
O1W H2W 0.888(16)
C1 C2 1.367(2)
C1 C6 1.375(2)
C2 C3 1.391(2)
C2 H2 0.9300
C3 C4 1.384(2)
C3 H3 0.9300
C4 C5 1.390(2)
C4 C7 1.5307(18)
C5 C6 1.386(2)
C5 H5 0.9300
C6 H6 0.9300
C7 C8 1.5312(18)
C7 C11 1.5321(18)
C8 C9 1.5214(19)
C8 H8A 0.9700
C8 H8B 0.9700
C9 H9A 0.9700
C9 H9B 0.9700
C10 C11 1.5174(19)
C10 H10A 0.9700
C10 H10B 0.9700
C11 H11A 0.9700
C11 H11B 0.9700
C12 C13 1.5269(18)
C12 H12A 0.9700
C12 H12B 0.9700
C13 C14 1.5606(17)
C13 H13A 0.9700
C13 H13B 0.9700
C14 C15 1.5332(17)
C14 C21 1.5493(18)
C14 C27 1.5542(18)
C15 C16 1.3880(19)
C15 C20 1.3946(19)
C16 C17 1.389(2)
C16 H16 0.9300
C17 C18 1.373(2)
C17 H17 0.9300
C18 C19 1.382(2)
C18 H18 0.9300
C19 C20 1.383(2)
C19 H19 0.9300
C20 H20 0.9300
C21 C26 1.3879(18)
C21 C22 1.3934(19)
C22 C23 1.381(2)
C22 H22 0.9300
C23 C24 1.381(2)
C23 H23 0.9300
C24 C25 1.374(2)
C24 H24 0.9300
C25 C26 1.387(2)
C25 H25 0.9300
C26 H26 0.9300
C28 H28A 0.9600
C28 H28B 0.9600
C28 H28C 0.9600
C29 H29A 0.9600
C29 H29B 0.9600
C29 H29C 0.9600

loop_
_geom_hbond_atom_site_label_D
_geom_hbond_atom_site_label_H
_geom_hbond_atom_site_label_A
_geom_hbond_site_symmetry_A
_geom_hbond_distance_DH
_geom_hbond_distance_HA
_geom_hbond_distance_DA
_geom_hbond_angle_DHA
O1W H2W O2 7_755 0.888(16) 2.095(17) 2.9684(19) 168(3)
O1W H1W N2 . 0.896(16) 2.056(17) 2.9132(18) 160(2)
O2 H2O O1 7_765 0.827(15) 1.971(17) 2.7333(15) 153(2)
C28 H28B O1W 3_456 0.96 2.42 3.369(3) 171.0

loop_
_geom_torsion_atom_site_label_1
_geom_torsion_atom_site_label_2
_geom_torsion_atom_site_label_3
_geom_torsion_atom_site_label_4
_geom_torsion
C6 C1 C2 C3 -1.6(2)
Cl1 C1 C2 C3 177.56(12)
C1 C2 C3 C4 0.6(2)
C2 C3 C4 C5 0.8(2)
C2 C3 C4 C7 179.21(13)
C3 C4 C5 C6 -1.3(2)
C7 C4 C5 C6 -179.78(14)
C2 C1 C6 C5 1.0(3)
Cl1 C1 C6 C5 -178.10(13)
C4 C5 C6 C1 0.5(3)
C3 C4 C7 O2 12.31(18)
C5 C4 C7 O2 -169.32(13)
C3 C4 C7 C8 129.02(14)
C5 C4 C7 C8 -52.61(17)
C3 C4 C7 C11 -110.02(15)
C5 C4 C7 C11 68.35(16)
O2 C7 C8 C9 -66.58(14)
C4 C7 C8 C9 172.74(11)
C11 C7 C8 C9 51.34(15)
C10 N2 C9 C8 62.26(14)
C12 N2 C9 C8 -175.80(11)
C7 C8 C9 N2 -58.86(15)
C9 N2 C10 C11 -61.25(15)
C12 N2 C10 C11 177.10(12)
N2 C10 C11 C7 56.54(17)
O2 C7 C11 C10 64.01(15)
C4 C7 C11 C10 -173.13(12)
C8 C7 C11 C10 -50.16(16)
C10 N2 C12 C13 -71.26(15)
C9 N2 C12 C13 168.11(11)
N2 C12 C13 C14 -174.15(11)
C12 C13 C14 C15 -50.72(15)
C12 C13 C14 C21 -173.99(11)
C12 C13 C14 C27 72.30(15)
C21 C14 C15 C16 -133.97(13)
C27 C14 C15 C16 -11.12(18)
C13 C14 C15 C16 108.68(14)
C21 C14 C15 C20 53.60(16)
C27 C14 C15 C20 176.46(12)
C13 C14 C15 C20 -63.74(15)
C20 C15 C16 C17 -2.2(2)
C14 C15 C16 C17 -174.70(14)
C15 C16 C17 C18 0.3(3)
C16 C17 C18 C19 1.8(3)
C17 C18 C19 C20 -2.0(2)
C18 C19 C20 C15 0.1(2)
C16 C15 C20 C19 1.9(2)
C14 C15 C20 C19 174.73(13)
C15 C14 C21 C26 4.52(18)
C27 C14 C21 C26 -122.32(14)
C13 C14 C21 C26 122.19(14)
C15 C14 C21 C22 -174.61(12)
C27 C14 C21 C22 58.54(15)
C13 C14 C21 C22 -56.95(15)
C26 C21 C22 C23 -2.1(2)
C14 C21 C22 C23 177.10(15)
C21 C22 C23 C24 0.1(3)
C22 C23 C24 C25 1.5(3)
C23 C24 C25 C26 -1.1(2)
C24 C25 C26 C21 -0.9(2)
C22 C21 C26 C25 2.5(2)
C14 C21 C26 C25 -176.64(13)
C29 N1 C27 O1 173.93(16)
C28 N1 C27 O1 -0.3(2)
C29 N1 C27 C14 -3.6(2)
C28 N1 C27 C14 -177.83(14)
C15 C14 C27 O1 121.16(13)
C21 C14 C27 O1 -111.12(13)
C13 C14 C27 O1 2.55(17)
C15 C14 C27 N1 -61.33(16)
C21 C14 C27 N1 66.39(15)
C13 C14 C27 N1 -179.94(12)

loop_
_cod_related_entry_id
_cod_related_entry_database
_cod_related_entry_code
1 ChemSpider 30657432
